data_7703484
loop_
_publ_author_name
'Baranov, Andrey Yu'
'Berezin, Alexey S.'
'Samsonenko, Denis G.'
'Mazur, Anton S.'
'Tolstoy, Peter M.'
'Plyusnin, Viktor F.'
'Kolesnikov, Ilya E.'
'Artem'ev, Alexander V.'

_publ_section_title
;
 New Cu(i) halide complexes showing TADF combined with room temperature
 phosphorescence: the balance tuned by halogens.
;
_journal_issue 10
_journal_name_full 'Dalton transactions (Cambridge, England : 2003)'
_journal_page_first 3155
_journal_page_last 3163
_journal_paper_doi 10.1039/d0dt00192a
_journal_volume 49
_journal_year 2020
_chemical_formula_sum 'C30 H24 Cu2 I2 N6 P2'
_chemical_formula_weight 911.37
_space_group_crystal_system monoclinic
_space_group_IT_number 14
_space_group_name_Hall '-P 2ybc'
_space_group_name_H-M_alt 'P 1 21/c 1'
_atom_sites_solution_hydrogens geom
_atom_sites_solution_primary dual
_atom_sites_solution_secondary difmap
_audit_creation_method SHELXL-2018/3
_audit_update_record
;
2019-10-21 deposited with the CCDC.	2020-02-07 downloaded from the CCDC.
;
_cell_angle_alpha 90
_cell_angle_beta 103.457(3)
_cell_angle_gamma 90
_cell_formula_units_Z 2
_cell_length_a 9.2965(3)
_cell_length_b 11.2423(3)
_cell_length_c 15.8411(5)
_cell_measurement_reflns_used 3422
_cell_measurement_temperature 130(2)
_cell_measurement_theta_max 28.35
_cell_measurement_theta_min 3.85
_cell_volume 1610.16(9)
_computing_cell_refinement 'CrysAlisPro 1.171.38.46 (Rigaku OD, 2015)'
_computing_data_collection 'CrysAlisPro 1.171.38.46 (Rigaku OD, 2015)'
_computing_data_reduction 'CrysAlisPro 1.171.38.46 (Rigaku OD, 2015)'
_computing_molecular_graphics 'ShelXle (H\"ubschle, 2011)'
_computing_publication_material 'CIFTAB (Sheldrick, 2015)'
_computing_structure_refinement 'SHELXL-2018 (Sheldrick, 2015)'
_computing_structure_solution 'SHELXT-2018 (Sheldrick, 2015)'
_diffrn_ambient_temperature 130(2)
_diffrn_detector 'CCD plate'
_diffrn_detector_area_resol_mean 10.6168
_diffrn_detector_type AtlasS2
_diffrn_measured_fraction_theta_full 0.993
_diffrn_measured_fraction_theta_max 0.837
_diffrn_measurement_device 'four-circle diffractometer'
_diffrn_measurement_device_type 'New Xcalibur, AtlasS2'
_diffrn_measurement_method '\w scans'
_diffrn_radiation_monochromator graphite
_diffrn_radiation_probe x-ray
_diffrn_radiation_source 'fine-focus sealed tube'
_diffrn_radiation_type MoK\a
_diffrn_radiation_wavelength 0.71073
_diffrn_reflns_av_R_equivalents 0.0206
_diffrn_reflns_av_unetI/netI 0.0343
_diffrn_reflns_Laue_measured_fraction_full 0.993
_diffrn_reflns_Laue_measured_fraction_max 0.837
_diffrn_reflns_limit_h_max 7
_diffrn_reflns_limit_h_min -11
_diffrn_reflns_limit_k_max 14
_diffrn_reflns_limit_k_min -14
_diffrn_reflns_limit_l_max 21
_diffrn_reflns_limit_l_min -18
_diffrn_reflns_number 7269
_diffrn_reflns_point_group_measured_fraction_full 0.993
_diffrn_reflns_point_group_measured_fraction_max 0.837
_diffrn_reflns_theta_full 25.500
_diffrn_reflns_theta_max 28.759
_diffrn_reflns_theta_min 3.391
_diffrn_source 'sealed X-ray tube'
_exptl_absorpt_coefficient_mu 3.368
_exptl_absorpt_correction_T_max 1.00000
_exptl_absorpt_correction_T_min 0.97053
_exptl_absorpt_correction_type multi-scan
_exptl_absorpt_process_details
;
CrysAlisPro 1.171.38.46 (Rigaku Oxford Diffraction, 2015)
Empirical absorption correction using spherical harmonics,
implemented in SCALE3 ABSPACK scaling algorithm.
;
_exptl_crystal_colour colorless
_exptl_crystal_density_diffrn 1.880
_exptl_crystal_description stick
_exptl_crystal_F_000 880
_exptl_crystal_size_max 0.12
_exptl_crystal_size_mid 0.07
_exptl_crystal_size_min 0.04
_refine_diff_density_max 0.574
_refine_diff_density_min -0.429
_refine_diff_density_rms 0.096
_refine_ls_extinction_method none
_refine_ls_goodness_of_fit_ref 1.022
_refine_ls_hydrogen_treatment constr
_refine_ls_matrix_type full
_refine_ls_number_parameters 190
_refine_ls_number_reflns 3509
_refine_ls_number_restraints 0
_refine_ls_restrained_S_all 1.022
_refine_ls_R_factor_all 0.0325
_refine_ls_R_factor_gt 0.0237
_refine_ls_shift/su_max 0.001
_refine_ls_shift/su_mean 0.000
_refine_ls_structure_factor_coef Fsqd
_refine_ls_weighting_details 'w=1/[\s^2^(Fo^2^)+(0.0185P)^2^+0.5229P] where P=(Fo^2^+2Fc^2^)/3'
_refine_ls_weighting_scheme calc
_refine_ls_wR_factor_gt 0.0464
_refine_ls_wR_factor_ref 0.0481
_reflns_Friedel_coverage 0.000
_reflns_number_gt 3009
_reflns_number_total 3509
_reflns_threshold_expression 'I > 2\s(I)'
_cod_data_source_file d0dt00192a2.cif
_cod_data_source_block anb38
_cod_depositor_comments 'Adding full bibliography for 7703484--7703487.cif.'
_cod_original_sg_symbol_H-M 'P 21/c'
_cod_database_code 7703484
_shelx_shelxl_version_number 2018/3
_shelx_space_group_comment
;
The symmetry employed for this shelxl refinement is uniquely defined
by the following loop, which should always be used as a source of
symmetry information in preference to the above space-group names.
They are only intended as comments.
;
_shelx_estimated_absorpt_t_min 0.688
_shelx_estimated_absorpt_t_max 0.877

loop_
_space_group_symop_operation_xyz
'x, y, z'
'-x, y+1/2, -z+1/2'
'-x, -y, -z'
'x, -y-1/2, z-1/2'

loop_
_atom_site_label
_atom_site_type_symbol
_atom_site_fract_x
_atom_site_fract_y
_atom_site_fract_z
_atom_site_U_iso_or_equiv
_atom_site_adp_type
_atom_site_occupancy
_atom_site_site_symmetry_order
_atom_site_calc_flag
_atom_site_refinement_flags_posn
_atom_site_refinement_flags_adp
Cu1 Cu 0.42379(3) 0.34344(3) 0.50008(2) 0.01288(8) Uani 1 1 d . .
I1 I 0.31377(2) 0.12878(2) 0.49981(2) 0.01553(6) Uani 1 1 d . .
P1 P 0.67844(7) 0.52935(6) 0.60109(4) 0.01212(14) Uani 1 1 d . .
N1 N 0.4441(2) 0.39955(19) 0.62624(13) 0.0140(5) Uani 1 1 d . .
C11 C 0.5521(3) 0.4744(2) 0.66603(16) 0.0129(5) Uani 1 1 d . .
C12 C 0.5598(3) 0.5159(2) 0.74990(17) 0.0179(6) Uani 1 1 d . .
H12 H 0.635986 0.569414 0.776534 0.021 Uiso 1 1 calc R U
C13 C 0.4563(3) 0.4787(3) 0.79397(17) 0.0212(6) Uani 1 1 d . .
H13 H 0.459078 0.507248 0.850765 0.025 Uiso 1 1 calc R U
C14 C 0.3483(3) 0.3990(3) 0.75394(17) 0.0217(6) Uani 1 1 d . .
H14 H 0.276870 0.370622 0.783317 0.026 Uiso 1 1 calc R U
C15 C 0.3459(3) 0.3618(2) 0.67151(17) 0.0189(6) Uani 1 1 d . .
H15 H 0.271818 0.306690 0.644680 0.023 Uiso 1 1 calc R U
N2 N 0.6467(2) 0.32032(19) 0.51025(13) 0.0145(5) Uani 1 1 d . .
C21 C 0.7487(3) 0.3968(2) 0.55514(16) 0.0125(5) Uani 1 1 d . .
C22 C 0.8980(3) 0.3832(2) 0.55841(18) 0.0193(6) Uani 1 1 d . .
H22 H 0.967941 0.437756 0.590434 0.023 Uiso 1 1 calc R U
C23 C 0.9444(3) 0.2895(3) 0.51466(19) 0.0261(7) Uani 1 1 d . .
H23 H 1.046188 0.280079 0.515202 0.031 Uiso 1 1 calc R U
C24 C 0.8407(3) 0.2099(3) 0.47012(19) 0.0233(6) Uani 1 1 d . .
H24 H 0.869954 0.144087 0.440384 0.028 Uiso 1 1 calc R U
C25 C 0.6948(3) 0.2280(2) 0.46984(17) 0.0188(6) Uani 1 1 d . .
H25 H 0.623954 0.172676 0.439658 0.023 Uiso 1 1 calc R U
N3 N 0.8881(2) 0.4891(2) 0.75028(14) 0.0186(5) Uani 1 1 d . .
C31 C 0.8439(3) 0.5685(2) 0.68586(16) 0.0130(5) Uani 1 1 d . .
C32 C 0.9197(3) 0.6725(2) 0.67874(18) 0.0179(6) Uani 1 1 d . .
H32 H 0.883750 0.726968 0.632831 0.022 Uiso 1 1 calc R U
C33 C 1.0505(3) 0.6955(2) 0.74072(19) 0.0238(7) Uani 1 1 d . .
H33 H 1.106441 0.765287 0.737364 0.029 Uiso 1 1 calc R U
C34 C 1.0962(3) 0.6147(2) 0.80668(18) 0.0221(6) Uani 1 1 d . .
H34 H 1.184608 0.627655 0.849832 0.027 Uiso 1 1 calc R U
C35 C 1.0118(3) 0.5145(3) 0.80921(18) 0.0212(6) Uani 1 1 d . .
H35 H 1.043770 0.460241 0.855777 0.025 Uiso 1 1 calc R U

loop_
_atom_site_aniso_label
_atom_site_aniso_U_11
_atom_site_aniso_U_22
_atom_site_aniso_U_33
_atom_site_aniso_U_23
_atom_site_aniso_U_13
_atom_site_aniso_U_12
Cu1 0.01334(16) 0.01398(16) 0.01058(16) 0.00002(13) 0.00126(12) 0.00079(12)
I1 0.01728(9) 0.01352(9) 0.01441(9) 0.00049(7) 0.00088(7) 0.00042(7)
P1 0.0117(3) 0.0133(3) 0.0105(3) -0.0003(3) 0.0009(3) -0.0004(3)
N1 0.0146(11) 0.0166(11) 0.0100(10) -0.0015(9) 0.0014(9) -0.0006(9)
C11 0.0135(13) 0.0135(13) 0.0111(12) 0.0022(11) 0.0020(10) 0.0033(10)
C12 0.0168(14) 0.0211(15) 0.0152(13) -0.0027(12) 0.0027(11) -0.0023(11)
C13 0.0246(16) 0.0278(16) 0.0123(14) -0.0042(13) 0.0064(12) 0.0000(13)
C14 0.0219(15) 0.0293(16) 0.0163(14) -0.0012(12) 0.0091(12) -0.0034(12)
C15 0.0177(14) 0.0204(14) 0.0194(14) -0.0043(12) 0.0056(11) -0.0053(11)
N2 0.0156(11) 0.0140(11) 0.0144(11) -0.0001(9) 0.0043(9) 0.0014(9)
C21 0.0162(13) 0.0108(12) 0.0104(12) 0.0011(11) 0.0028(10) 0.0004(10)
C22 0.0164(13) 0.0213(15) 0.0205(14) -0.0042(12) 0.0049(11) -0.0023(11)
C23 0.0183(15) 0.0349(17) 0.0279(17) -0.0007(14) 0.0109(13) 0.0037(13)
C24 0.0246(16) 0.0231(15) 0.0246(15) -0.0061(13) 0.0107(13) 0.0064(12)
C25 0.0217(15) 0.0181(14) 0.0170(14) -0.0044(12) 0.0052(12) 0.0023(11)
N3 0.0173(12) 0.0196(12) 0.0170(12) 0.0039(10) -0.0001(10) 0.0008(9)
C31 0.0135(13) 0.0144(13) 0.0112(13) 0.0010(11) 0.0031(10) 0.0031(10)
C32 0.0190(14) 0.0139(13) 0.0190(14) 0.0021(12) 0.0007(11) 0.0019(11)
C33 0.0190(15) 0.0167(15) 0.0315(17) -0.0039(13) -0.0028(13) -0.0064(11)
C34 0.0157(14) 0.0257(16) 0.0203(15) -0.0050(13) -0.0053(11) 0.0016(12)
C35 0.0222(15) 0.0248(16) 0.0130(14) 0.0041(12) -0.0031(12) 0.0052(12)

loop_
_atom_type_symbol
_atom_type_description
_atom_type_scat_dispersion_real
_atom_type_scat_dispersion_imag
_atom_type_scat_source
C C 0.0033 0.0016 'International Tables Vol C Tables 4.2.6.8 and 6.1.1.4'
H H 0.0000 0.0000 'International Tables Vol C Tables 4.2.6.8 and 6.1.1.4'
N N 0.0061 0.0033 'International Tables Vol C Tables 4.2.6.8 and 6.1.1.4'
P P 0.1023 0.0942 'International Tables Vol C Tables 4.2.6.8 and 6.1.1.4'
Cu Cu 0.3201 1.2651 'International Tables Vol C Tables 4.2.6.8 and 6.1.1.4'
I I -0.4742 1.8119 'International Tables Vol C Tables 4.2.6.8 and 6.1.1.4'

loop_
_geom_angle_atom_site_label_1
_geom_angle_atom_site_label_2
_geom_angle_atom_site_label_3
_geom_angle
_geom_angle_site_symmetry_1
_geom_angle_site_symmetry_3
_geom_angle_publ_flag
P1 Cu1 I1 119.79(2) 3_666 . yes
N1 Cu1 I1 103.35(6) . . yes
N1 Cu1 P1 115.80(6) . 3_666 yes
N2 Cu1 I1 105.63(6) . . yes
N2 Cu1 P1 113.39(6) . 3_666 yes
N2 Cu1 N1 95.70(8) . . yes
C11 P1 Cu1 113.78(8) . 3_666 ?
C11 P1 C21 106.29(11) . . ?
C11 P1 C31 101.88(11) . . ?
C21 P1 Cu1 111.82(8) . 3_666 ?
C21 P1 C31 99.70(11) . . ?
C31 P1 Cu1 121.51(8) . 3_666 ?
C11 N1 Cu1 122.30(17) . . ?
C11 N1 C15 117.9(2) . . ?
C15 N1 Cu1 119.77(17) . . ?
N1 C11 P1 116.80(18) . . ?
N1 C11 C12 121.5(2) . . ?
C12 C11 P1 121.5(2) . . ?
C11 C12 H12 120.2 . . ?
C13 C12 C11 119.6(2) . . ?
C13 C12 H12 120.2 . . ?
C12 C13 H13 120.6 . . ?
C12 C13 C14 118.8(2) . . ?
C14 C13 H13 120.6 . . ?
C13 C14 H14 120.5 . . ?
C15 C14 C13 119.0(3) . . ?
C15 C14 H14 120.5 . . ?
N1 C15 C14 123.2(2) . . ?
N1 C15 H15 118.4 . . ?
C14 C15 H15 118.4 . . ?
C21 N2 Cu1 122.04(17) . . ?
C25 N2 Cu1 119.94(18) . . ?
C25 N2 C21 118.0(2) . . ?
N2 C21 P1 116.89(18) . . ?
N2 C21 C22 121.5(2) . . ?
C22 C21 P1 121.22(19) . . ?
C21 C22 H22 120.3 . . ?
C23 C22 C21 119.5(3) . . ?
C23 C22 H22 120.3 . . ?
C22 C23 H23 120.4 . . ?
C24 C23 C22 119.1(3) . . ?
C24 C23 H23 120.4 . . ?
C23 C24 H24 120.7 . . ?
C25 C24 C23 118.5(3) . . ?
C25 C24 H24 120.7 . . ?
N2 C25 C24 123.3(3) . . ?
N2 C25 H25 118.3 . . ?
C24 C25 H25 118.3 . . ?
C35 N3 C31 116.8(2) . . ?
N3 C31 P1 116.72(19) . . ?
N3 C31 C32 123.4(2) . . ?
C32 C31 P1 119.79(19) . . ?
C31 C32 H32 120.8 . . ?
C31 C32 C33 118.4(2) . . ?
C33 C32 H32 120.8 . . ?
C32 C33 H33 120.8 . . ?
C34 C33 C32 118.4(3) . . ?
C34 C33 H33 120.8 . . ?
C33 C34 H34 120.5 . . ?
C33 C34 C35 119.0(2) . . ?
C35 C34 H34 120.5 . . ?
N3 C35 C34 124.0(3) . . ?
N3 C35 H35 118.0 . . ?
C34 C35 H35 118.0 . . ?

loop_
_geom_bond_atom_site_label_1
_geom_bond_atom_site_label_2
_geom_bond_distance
_geom_bond_site_symmetry_2
_geom_bond_publ_flag
Cu1 I1 2.6207(4) . yes
Cu1 P1 2.1927(7) 3_666 yes
Cu1 N1 2.062(2) . yes
Cu1 N2 2.057(2) . yes
P1 C11 1.839(3) . ?
P1 C21 1.843(3) . ?
P1 C31 1.844(3) . ?
N1 C11 1.348(3) . ?
N1 C15 1.354(3) . ?
C11 C12 1.394(3) . ?
C12 H12 0.9500 . ?
C12 C13 1.379(4) . ?
C13 H13 0.9500 . ?
C13 C14 1.385(4) . ?
C14 H14 0.9500 . ?
C14 C15 1.366(4) . ?
C15 H15 0.9500 . ?
N2 C21 1.353(3) . ?
N2 C25 1.350(3) . ?
C21 C22 1.386(4) . ?
C22 H22 0.9500 . ?
C22 C23 1.384(4) . ?
C23 H23 0.9500 . ?
C23 C24 1.383(4) . ?
C24 H24 0.9500 . ?
C24 C25 1.370(4) . ?
C25 H25 0.9500 . ?
N3 C31 1.346(3) . ?
N3 C35 1.333(3) . ?
C31 C32 1.383(4) . ?
C32 H32 0.9500 . ?
C32 C33 1.398(4) . ?
C33 H33 0.9500 . ?
C33 C34 1.375(4) . ?
C34 H34 0.9500 . ?
C34 C35 1.378(4) . ?
C35 H35 0.9500 . ?
